data_7112727
loop_
_publ_author_name
'Nakhi, Ali'
'Prasad, Bagineni'
'Reddy, Uppender'
'Rao, Raja Mohan'
'Sandra, Sandhya'
'Kapavarapu, Ravikumar'
'Rambabu, D.'
'Rama Krishna, G.'
'Reddy, C. Malla'
'Ravada, Kishore'
'Misra, Parimal'
'Iqbal, Javed'
'Pal, Manojit'

_publ_section_title
;
 A new route to indoles via in situ desilylation--Sonogashira strategy:
 identification of novel small molecules as potential anti-tuberculosis
 agents
;
_journal_issue 10
_journal_name_full MedChemComm
_journal_page_first 1006
_journal_paper_doi 10.1039/c1md00148e
_journal_volume 2
_journal_year 2011
_chemical_formula_sum 'C18 H14 F6 N2 O4 S2'
_chemical_formula_weight 500.45
_chemical_name_systematic
;
?
;
_space_group_IT_number 7
_symmetry_space_group_name_Hall 'P -2yac'
_symmetry_space_group_name_H-M 'P 1 n 1'
_atom_sites_solution_hydrogens geom
_atom_sites_solution_primary direct
_atom_sites_solution_secondary difmap
_audit_creation_method SHELXL-97
_cell_angle_alpha 90.00
_cell_angle_beta 94.095(11)
_cell_angle_gamma 90.00
_cell_formula_units_Z 4
_cell_length_a 9.917(5)
_cell_length_b 14.232(7)
_cell_length_c 14.838(7)
_cell_measurement_temperature 296(2)
_cell_volume 2088.9(18)
_computing_structure_refinement 'SHELXL-97 (Sheldrick, 2008)'
_computing_structure_solution 'SHELXS-97 (Sheldrick, 2008)'
_diffrn_ambient_temperature 296(2)
_diffrn_measured_fraction_theta_full 0.965
_diffrn_measured_fraction_theta_max 0.965
_diffrn_radiation_monochromator graphite
_diffrn_radiation_source 'fine-focus sealed tube'
_diffrn_radiation_type MoK\a
_diffrn_radiation_wavelength 0.71073
_diffrn_reflns_av_R_equivalents 0.0778
_diffrn_reflns_av_sigmaI/netI 0.1023
_diffrn_reflns_limit_h_max 12
_diffrn_reflns_limit_h_min -11
_diffrn_reflns_limit_k_max 18
_diffrn_reflns_limit_k_min -10
_diffrn_reflns_limit_l_max 16
_diffrn_reflns_limit_l_min -18
_diffrn_reflns_number 11828
_diffrn_reflns_theta_full 27.00
_diffrn_reflns_theta_max 27.00
_diffrn_reflns_theta_min 1.43
_exptl_absorpt_coefficient_mu 0.335
_exptl_crystal_density_diffrn 1.550
_exptl_crystal_density_method 'not measured'
_exptl_crystal_F_000 964
_refine_diff_density_max 0.597
_refine_diff_density_min -0.535
_refine_diff_density_rms 0.135
_refine_ls_abs_structure_details 'Flack H D (1983), Acta Cryst. A39, 876-881'
_refine_ls_abs_structure_Flack 0.67(16)
_refine_ls_extinction_method none
_refine_ls_goodness_of_fit_ref 1.357
_refine_ls_hydrogen_treatment mixed
_refine_ls_matrix_type full
_refine_ls_number_parameters 581
_refine_ls_number_reflns 5898
_refine_ls_number_restraints 2
_refine_ls_restrained_S_all 1.357
_refine_ls_R_factor_all 0.1284
_refine_ls_R_factor_gt 0.0918
_refine_ls_shift/su_max 0.345
_refine_ls_shift/su_mean 0.014
_refine_ls_structure_factor_coef Fsqd
_refine_ls_weighting_details 'calc w=1/[\s^2^(Fo^2^)+(0.1000P)^2^+1.0217P] where P=(Fo^2^+2Fc^2^)/3'
_refine_ls_weighting_scheme calc
_refine_ls_wR_factor_gt 0.2359
_refine_ls_wR_factor_ref 0.2720
_reflns_number_gt 3910
_reflns_number_total 5898
_reflns_threshold_expression >2sigma(I)
_cod_data_source_file c1md00148e.txt
_cod_data_source_block ils_drb_1_141_3_1
_cod_original_cell_volume 2088.8(18)
_cod_database_code 7112727

loop_
_symmetry_equiv_pos_as_xyz
'x, y, z'
'x+1/2, -y, z+1/2'

loop_
_atom_site_label
_atom_site_type_symbol
_atom_site_fract_x
_atom_site_fract_y
_atom_site_fract_z
_atom_site_U_iso_or_equiv
_atom_site_adp_type
_atom_site_occupancy
_atom_site_symmetry_multiplicity
_atom_site_calc_flag
_atom_site_refinement_flags
S3 S 0.9019(2) 0.42198(15) 0.41602(17) 0.0417(5) Uani 1 1 d .
S4 S 1.0512(3) 0.66606(16) 0.63770(19) 0.0484(6) Uani 1 1 d .
S1 S 0.9790(3) 0.17400(18) 0.16516(19) 0.0522(7) Uani 1 1 d .
S2 S 0.8883(3) 0.47000(16) 0.00420(19) 0.0493(6) Uani 1 1 d .
C15 C 1.0927(10) 0.1567(6) -0.0885(7) 0.043(2) Uani 1 1 d .
H15 H 1.0903 0.0915 -0.0845 0.052 Uiso 1 1 calc R
C1 C 0.8856(9) 0.1574(6) -0.0131(6) 0.0371(19) Uani 1 1 d .
C11 C 0.9974(9) 0.3084(6) -0.0586(6) 0.0363(19) Uani 1 1 d .
C13 C 1.1994(10) 0.2982(7) -0.1367(7) 0.045(2) Uani 1 1 d .
H13 H 1.2690 0.3274 -0.1648 0.054 Uiso 1 1 calc R
C10 C 0.9945(10) 0.2091(6) -0.0516(7) 0.045(2) Uani 1 1 d .
C8 C 0.7498(9) 0.0997(6) 0.0906(7) 0.043(2) Uani 1 1 d .
C12 C 1.1016(11) 0.3508(6) -0.1007(8) 0.049(2) Uani 1 1 d .
H12 H 1.1051 0.4159 -0.1046 0.058 Uiso 1 1 calc R
C5 C 0.5179(11) -0.0082(7) 0.0772(9) 0.058(3) Uani 1 1 d .
C3 C 0.6983(10) 0.0717(6) 0.0085(7) 0.043(2) Uani 1 1 d .
C14 C 1.1945(10) 0.1992(6) -0.1313(7) 0.042(2) Uani 1 1 d .
C6 C 0.5725(15) 0.0201(9) 0.1588(10) 0.071(4) Uani 1 1 d .
H6 H 0.5306 -0.0006 0.2092 0.085 Uiso 1 1 calc R
C7 C 0.6859(12) 0.0775(9) 0.1745(9) 0.061(3) Uani 1 1 d .
H7 H 0.7173 0.0992 0.2313 0.074 Uiso 1 1 calc R
C4 C 0.5837(12) 0.0158(7) -0.0027(9) 0.060(3) Uani 1 1 d .
H4 H 0.5510 -0.0050 -0.0595 0.072 Uiso 1 1 calc R
C16 C 1.3060(12) 0.1445(7) -0.1672(8) 0.054(3) Uani 1 1 d .
C2 C 0.7820(11) 0.1095(7) -0.0547(8) 0.049(2) Uani 1 1 d .
H2 H 0.7677 0.1024 -0.1169 0.059 Uiso 1 1 calc R
C9 C 0.387(2) -0.0643(10) 0.0612(15) 0.101(6) Uani 1 1 d .
F2 F 0.3641(14) -0.1047(9) 0.1434(10) 0.159(6) Uani 1 1 d .
F3 F 0.2894(9) -0.0148(8) 0.0430(11) 0.130(4) Uani 1 1 d .
F1 F 0.3969(13) -0.1324(8) 0.0065(11) 0.145(5) Uani 1 1 d .
F6 F 1.4293(7) 0.1637(5) -0.1323(7) 0.084(2) Uani 1 1 d .
F5 F 1.3123(12) 0.1566(7) -0.2560(6) 0.110(4) Uani 1 1 d .
F4 F 1.2929(9) 0.0505(4) -0.1556(6) 0.080(2) Uani 1 1 d .
N2 N 0.8892(7) 0.3613(5) -0.0297(6) 0.0418(19) Uani 1 1 d .
H2A H 0.8130 0.3324 -0.0300 0.050 Uiso 1 1 calc R
N1 N 0.8672(9) 0.1569(5) 0.0841(6) 0.0441(18) Uani 1 1 d .
O2 O 1.0711(9) 0.2398(6) 0.1334(7) 0.075(3) Uani 1 1 d .
O1 O 0.9121(9) 0.1925(7) 0.2437(6) 0.072(2) Uani 1 1 d .
C17 C 1.0556(19) 0.0649(11) 0.1800(13) 0.099(5) Uani 1 1 d .
H17A H 1.1381 0.0714 0.2174 0.148 Uiso 1 1 calc R
H17B H 1.0752 0.0399 0.1222 0.148 Uiso 1 1 calc R
H17C H 0.9958 0.0230 0.2084 0.148 Uiso 1 1 calc R
O4 O 0.9677(11) 0.5246(6) -0.0517(8) 0.087(3) Uani 1 1 d .
O3 O 0.7504(8) 0.4926(5) 0.0090(7) 0.069(2) Uani 1 1 d .
C26 C 1.1266(8) 0.3117(6) 0.4531(6) 0.0340(18) Uani 1 1 d .
C23 C 1.3450(11) 0.1986(7) 0.4373(8) 0.048(2) Uani 1 1 d .
C19 C 1.0183(10) 0.3608(6) 0.5778(6) 0.039(2) Uani 1 1 d .
C29 C 0.9423(10) 0.4963(7) 0.6682(7) 0.043(2) Uani 1 1 d .
C33 C 0.8225(10) 0.3464(7) 0.6650(7) 0.045(2) Uani 1 1 d .
H33 H 0.8118 0.2855 0.6430 0.054 Uiso 1 1 calc R
C21 C 1.1945(10) 0.2731(6) 0.5303(6) 0.039(2) Uani 1 1 d .
C24 C 1.2788(11) 0.2363(7) 0.3605(8) 0.054(3) Uani 1 1 d .
H24 H 1.3096 0.2230 0.3041 0.065 Uiso 1 1 calc R
C25 C 1.1689(11) 0.2929(7) 0.3665(7) 0.050(2) Uani 1 1 d .
H25 H 1.1236 0.3183 0.3151 0.060 Uiso 1 1 calc R
C28 C 0.9255(11) 0.4045(7) 0.6342(7) 0.047(2) Uani 1 1 d .
C30 C 0.8491(10) 0.5258(7) 0.7307(8) 0.048(2) Uani 1 1 d .
H30 H 0.8553 0.5869 0.7527 0.058 Uiso 1 1 calc R
C31 C 0.7519(12) 0.4693(8) 0.7597(8) 0.055(3) Uani 1 1 d .
H31 H 0.6946 0.4918 0.8017 0.066 Uiso 1 1 calc R
C20 C 1.1249(11) 0.3058(8) 0.6024(7) 0.053(3) Uani 1 1 d .
H20 H 1.1499 0.2908 0.6622 0.063 Uiso 1 1 calc R
C32 C 0.7369(12) 0.3801(7) 0.7282(8) 0.055(3) Uani 1 1 d .
C22 C 1.3021(12) 0.2153(7) 0.5195(8) 0.053(3) Uani 1 1 d .
H22 H 1.3462 0.1871 0.5699 0.064 Uiso 1 1 calc R
C27 C 1.4612(14) 0.1385(9) 0.4275(10) 0.072(4) Uani 1 1 d .
F9 F 1.4866(11) 0.0759(6) 0.4905(7) 0.106(3) Uani 1 1 d .
F8 F 1.4427(15) 0.0736(8) 0.3550(9) 0.141(5) Uani 1 1 d .
F7 F 1.5649(11) 0.1790(6) 0.4004(13) 0.167(7) Uani 1 1 d .
N3 N 1.0420(10) 0.5503(6) 0.6364(7) 0.057(2) Uani 1 1 d .
H3 H 1.1070 0.5210 0.6132 0.069 Uiso 1 1 calc R
C36 C 0.918(2) 0.7022(10) 0.5653(13) 0.096(5) Uani 1 1 d .
H36A H 0.8770 0.7568 0.5896 0.144 Uiso 1 1 calc R
H36B H 0.8523 0.6527 0.5582 0.144 Uiso 1 1 calc R
H36C H 0.9503 0.7171 0.5075 0.144 Uiso 1 1 calc R
O8 O 1.0264(10) 0.7010(6) 0.7225(6) 0.073(3) Uani 1 1 d .
O7 O 1.1708(9) 0.6887(5) 0.5980(8) 0.081(3) Uani 1 1 d .
C35 C 0.7743(13) 0.3368(9) 0.4021(9) 0.064(3) Uani 1 1 d .
H35A H 0.7095 0.3556 0.3543 0.096 Uiso 1 1 calc R
H35B H 0.7301 0.3305 0.4573 0.096 Uiso 1 1 calc R
H35C H 0.8134 0.2776 0.3871 0.096 Uiso 1 1 calc R
O5 O 0.9579(9) 0.4391(6) 0.3324(5) 0.063(2) Uani 1 1 d .
O6 O 0.8535(9) 0.4994(5) 0.4654(6) 0.065(2) Uani 1 1 d .
C34 C 0.6325(13) 0.3188(8) 0.7588(10) 0.067(4) Uani 1 1 d .
F10 F 0.6604(13) 0.2303(7) 0.7577(13) 0.172(8) Uani 1 1 d .
F12 F 0.5183(12) 0.3244(10) 0.7142(15) 0.208(10) Uani 1 1 d .
F11 F 0.6000(17) 0.3362(11) 0.8412(9) 0.173(7) Uani 1 1 d .
N4 N 1.0187(8) 0.3680(5) 0.4830(5) 0.0417(18) Uani 1 1 d .
C18 C 0.961(2) 0.4687(13) 0.1049(15) 0.125(8) Uani 1 1 d .
H18A H 1.0577 0.4667 0.1013 0.187 Uiso 1 1 calc R
H18B H 0.9327 0.4143 0.1366 0.187 Uiso 1 1 calc R
H18C H 0.9375 0.5244 0.1365 0.187 Uiso 1 1 calc R

loop_
_atom_site_aniso_label
_atom_site_aniso_U_11
_atom_site_aniso_U_22
_atom_site_aniso_U_33
_atom_site_aniso_U_23
_atom_site_aniso_U_13
_atom_site_aniso_U_12
S3 0.0436(12) 0.0444(11) 0.0365(13) 0.0012(10) -0.0015(9) 0.0021(9)
S4 0.0530(14) 0.0453(12) 0.0482(15) -0.0056(11) 0.0131(12) -0.0095(10)
S1 0.0557(15) 0.0580(14) 0.0424(15) -0.0019(12) 0.0007(12) -0.0045(11)
S2 0.0562(15) 0.0422(12) 0.0500(16) -0.0008(11) 0.0082(12) 0.0067(10)
C15 0.048(5) 0.037(4) 0.046(6) -0.005(4) 0.010(4) 0.000(4)
C1 0.032(4) 0.040(4) 0.038(5) 0.004(4) -0.002(4) 0.004(3)
C11 0.033(4) 0.043(4) 0.034(5) 0.005(4) 0.010(4) 0.003(3)
C13 0.041(5) 0.049(5) 0.045(6) 0.007(4) 0.005(4) -0.005(4)
C10 0.049(5) 0.042(5) 0.046(6) -0.004(4) 0.015(4) -0.001(4)
C8 0.030(4) 0.040(4) 0.060(7) 0.011(4) 0.016(4) 0.001(3)
C12 0.060(6) 0.031(4) 0.056(7) 0.004(4) 0.014(5) -0.005(4)
C5 0.053(6) 0.045(5) 0.077(9) 0.028(6) 0.015(6) 0.004(4)
C3 0.046(5) 0.034(4) 0.049(6) 0.008(4) 0.001(4) 0.003(4)
C14 0.039(5) 0.047(5) 0.040(5) -0.003(4) 0.004(4) -0.008(4)
C6 0.083(9) 0.071(7) 0.062(9) 0.006(6) 0.030(7) -0.014(6)
C7 0.054(7) 0.080(7) 0.054(7) 0.005(6) 0.025(5) -0.014(5)
C4 0.064(7) 0.050(6) 0.068(8) 0.000(5) 0.012(6) -0.010(5)
C16 0.057(7) 0.051(5) 0.055(7) -0.007(5) 0.019(5) -0.002(5)
C2 0.046(5) 0.048(5) 0.052(6) 0.001(5) -0.010(5) -0.015(4)
C9 0.105(13) 0.055(7) 0.145(17) 0.043(10) 0.032(12) -0.016(8)
F2 0.160(12) 0.152(10) 0.172(13) 0.044(9) 0.057(10) -0.088(9)
F3 0.054(6) 0.118(8) 0.220(15) 0.028(8) 0.021(7) -0.004(5)
F1 0.116(9) 0.118(7) 0.204(14) -0.083(9) 0.043(9) -0.058(7)
F6 0.041(4) 0.088(5) 0.124(8) -0.013(5) 0.013(4) 0.010(3)
F5 0.141(9) 0.130(7) 0.066(5) 0.015(5) 0.053(6) 0.064(6)
F4 0.096(6) 0.049(3) 0.099(6) -0.009(4) 0.035(5) 0.006(3)
N2 0.034(4) 0.037(4) 0.057(5) 0.008(3) 0.020(4) 0.008(3)
N1 0.046(5) 0.041(4) 0.046(5) 0.002(4) 0.004(4) 0.005(3)
O2 0.049(5) 0.094(6) 0.080(6) 0.027(5) -0.010(4) -0.032(4)
O1 0.067(6) 0.114(7) 0.037(4) -0.024(5) 0.009(4) -0.016(5)
C17 0.088(11) 0.103(11) 0.103(13) 0.010(9) -0.002(9) 0.051(9)
O4 0.091(7) 0.049(4) 0.128(9) 0.014(5) 0.052(7) 0.002(4)
O3 0.055(5) 0.056(4) 0.098(7) 0.012(4) 0.025(5) 0.011(3)
C26 0.025(4) 0.038(4) 0.039(5) -0.005(4) -0.001(3) -0.005(3)
C23 0.049(6) 0.048(5) 0.051(6) 0.004(5) 0.020(5) 0.004(4)
C19 0.043(5) 0.043(4) 0.032(5) -0.001(4) 0.012(4) 0.000(4)
C29 0.047(5) 0.047(5) 0.033(5) -0.005(4) -0.001(4) 0.001(4)
C33 0.039(5) 0.043(5) 0.054(6) 0.002(4) 0.015(4) -0.005(4)
C21 0.051(5) 0.040(4) 0.028(5) 0.004(4) 0.008(4) 0.014(4)
C24 0.055(6) 0.055(6) 0.054(7) -0.004(5) 0.024(5) -0.001(4)
C25 0.054(6) 0.057(5) 0.040(6) 0.002(5) 0.013(5) -0.011(5)
C28 0.064(6) 0.046(5) 0.036(5) 0.009(4) 0.029(5) 0.014(4)
C30 0.044(5) 0.048(5) 0.054(6) -0.010(5) 0.014(5) 0.003(4)
C31 0.060(7) 0.060(6) 0.046(6) -0.008(5) 0.009(5) -0.001(5)
C20 0.049(6) 0.073(6) 0.036(6) 0.004(5) 0.004(4) 0.023(5)
C32 0.062(7) 0.056(6) 0.048(7) 0.010(5) 0.012(5) 0.006(5)
C22 0.060(7) 0.060(6) 0.040(6) 0.009(5) 0.008(5) 0.012(5)
C27 0.071(8) 0.064(7) 0.085(10) 0.018(7) 0.036(7) 0.022(6)
F9 0.120(8) 0.082(5) 0.122(8) 0.030(5) 0.049(6) 0.053(5)
F8 0.165(11) 0.121(7) 0.142(10) -0.027(7) 0.037(8) 0.081(8)
F7 0.074(6) 0.089(6) 0.35(2) 0.063(9) 0.105(10) 0.019(5)
N3 0.067(6) 0.044(4) 0.065(6) -0.022(4) 0.033(5) -0.010(4)
C36 0.132(15) 0.065(8) 0.088(12) 0.015(8) -0.006(10) 0.000(8)
O8 0.100(7) 0.074(5) 0.049(5) -0.027(4) 0.022(5) -0.017(5)
O7 0.069(6) 0.049(4) 0.132(9) -0.009(5) 0.049(6) -0.019(4)
C35 0.051(7) 0.074(7) 0.065(8) -0.003(6) -0.012(6) 0.000(5)
O5 0.068(5) 0.085(5) 0.035(4) 0.022(4) -0.001(4) -0.007(4)
O6 0.074(5) 0.058(4) 0.061(5) -0.028(4) -0.011(4) 0.021(4)
C34 0.064(8) 0.050(6) 0.092(10) 0.019(6) 0.034(7) 0.008(5)
F10 0.118(9) 0.083(6) 0.33(2) 0.066(9) 0.133(12) 0.010(6)
F12 0.067(7) 0.173(12) 0.38(3) 0.166(15) -0.032(11) -0.043(7)
F11 0.201(14) 0.217(13) 0.114(9) -0.073(9) 0.106(10) -0.139(12)
N4 0.055(5) 0.043(4) 0.028(4) 0.000(3) 0.009(3) 0.004(3)
C18 0.125(16) 0.118(14) 0.124(17) -0.062(13) -0.045(13) 0.035(12)

loop_
_atom_type_symbol
_atom_type_description
_atom_type_scat_dispersion_real
_atom_type_scat_dispersion_imag
_atom_type_scat_source
C C 0.0033 0.0016 'International Tables Vol C Tables 4.2.6.8 and 6.1.1.4'
H H 0.0000 0.0000 'International Tables Vol C Tables 4.2.6.8 and 6.1.1.4'
N N 0.0061 0.0033 'International Tables Vol C Tables 4.2.6.8 and 6.1.1.4'
O O 0.0106 0.0060 'International Tables Vol C Tables 4.2.6.8 and 6.1.1.4'
F F 0.0171 0.0103 'International Tables Vol C Tables 4.2.6.8 and 6.1.1.4'
S S 0.1246 0.1234 'International Tables Vol C Tables 4.2.6.8 and 6.1.1.4'

loop_
_geom_angle_atom_site_label_1
_geom_angle_atom_site_label_2
_geom_angle_atom_site_label_3
_geom_angle
O5 S3 O6 119.0(6)
O5 S3 N4 107.7(4)
O6 S3 N4 107.2(4)
O5 S3 C35 109.9(6)
O6 S3 C35 109.2(6)
N4 S3 C35 102.5(5)
O8 S4 O7 120.6(6)
O8 S4 N3 110.7(5)
O7 S4 N3 105.8(5)
O8 S4 C36 106.3(8)
O7 S4 C36 107.7(9)
N3 S4 C36 104.6(7)
O1 S1 O2 120.5(6)
O1 S1 N1 108.0(5)
O2 S1 N1 106.3(5)
O1 S1 C17 106.9(8)
O2 S1 C17 110.4(8)
N1 S1 C17 103.5(7)
O3 S2 O4 119.1(6)
O3 S2 C18 109.2(10)
O4 S2 C18 108.5(11)
O3 S2 N2 105.0(5)
O4 S2 N2 109.0(5)
C18 S2 N2 105.3(7)
C14 C15 C10 120.8(8)
C2 C1 C10 129.8(10)
C2 C1 N1 107.7(9)
C10 C1 N1 122.4(8)
C12 C11 N2 121.1(8)
C12 C11 C10 119.1(8)
N2 C11 C10 119.5(8)
C12 C13 C14 119.8(9)
C15 C10 C11 119.6(8)
C15 C10 C1 116.7(8)
C11 C10 C1 123.5(8)
C3 C8 N1 111.4(8)
C3 C8 C7 122.9(9)
N1 C8 C7 125.6(10)
C13 C12 C11 120.8(8)
C6 C5 C4 119.5(11)
C6 C5 C9 125.2(12)
C4 C5 C9 115.4(14)
C8 C3 C4 122.2(10)
C8 C3 C2 106.6(9)
C4 C3 C2 131.1(11)
C15 C14 C13 119.8(9)
C15 C14 C16 121.8(8)
C13 C14 C16 118.3(8)
C5 C6 C7 126.2(11)
C6 C7 C8 112.1(11)
C3 C4 C5 117.0(12)
F6 C16 F5 104.7(10)
F6 C16 F4 104.4(9)
F5 C16 F4 105.4(9)
F6 C16 C14 116.2(9)
F5 C16 C14 112.1(10)
F4 C16 C14 113.1(8)
C1 C2 C3 110.9(10)
F3 C9 F1 114(2)
F3 C9 F2 105.3(17)
F1 C9 F2 105.7(13)
F3 C9 C5 112.8(11)
F1 C9 C5 112.9(14)
F2 C9 C5 105.6(16)
C11 N2 S2 128.8(6)
C8 N1 C1 103.2(8)
C8 N1 S1 124.1(7)
C1 N1 S1 127.8(7)
C21 C26 C25 121.1(8)
C21 C26 N4 107.1(7)
C25 C26 N4 131.8(9)
C22 C23 C24 121.2(9)
C22 C23 C27 120.1(11)
C24 C23 C27 118.7(10)
C20 C19 N4 104.7(8)
C20 C19 C28 128.4(10)
N4 C19 C28 126.9(9)
N3 C29 C28 118.0(8)
N3 C29 C30 125.6(9)
C28 C29 C30 116.3(9)
C32 C33 C28 120.3(9)
C22 C21 C20 136.5(9)
C22 C21 C26 118.3(8)
C20 C21 C26 105.1(8)
C25 C24 C23 120.7(10)
C24 C25 C26 117.7(10)
C29 C28 C33 119.7(8)
C29 C28 C19 123.3(9)
C33 C28 C19 116.4(9)
C31 C30 C29 123.1(9)
C30 C31 C32 120.8(10)
C19 C20 C21 114.2(10)
C31 C32 C33 119.7(10)
C31 C32 C34 121.2(10)
C33 C32 C34 119.1(10)
C23 C22 C21 121.0(10)
F7 C27 F9 114.7(14)
F7 C27 F8 96.9(13)
F9 C27 F8 96.2(11)
F7 C27 C23 115.5(11)
F9 C27 C23 116.5(10)
F8 C27 C23 113.5(13)
C29 N3 S4 126.9(7)
F12 C34 F10 103.8(15)
F12 C34 F11 101.8(14)
F10 C34 F11 105.3(14)
F12 C34 C32 115.3(12)
F10 C34 C32 115.1(10)
F11 C34 C32 114.0(12)
C19 N4 C26 108.9(7)
C19 N4 S3 125.3(6)
C26 N4 S3 125.4(6)

loop_
_geom_bond_atom_site_label_1
_geom_bond_atom_site_label_2
_geom_bond_distance
S3 O5 1.416(8)
S3 O6 1.425(7)
S3 N4 1.660(8)
S3 C35 1.754(12)
S4 O8 1.392(8)
S4 O7 1.398(8)
S4 N3 1.650(8)
S4 C36 1.721(19)
S1 O1 1.407(8)
S1 O2 1.412(8)
S1 N1 1.596(9)
S1 C17 1.736(13)
S2 O3 1.412(8)
S2 O4 1.416(9)
S2 C18 1.61(2)
S2 N2 1.627(8)
C15 C14 1.371(13)
C15 C10 1.372(13)
C1 C2 1.345(13)
C1 C10 1.457(13)
C1 N1 1.467(13)
C11 C12 1.384(13)
C11 N2 1.402(11)
C11 C10 1.418(12)
C13 C12 1.363(14)
C13 C14 1.411(13)
C8 C3 1.347(15)
C8 N1 1.430(12)
C8 C7 1.470(14)
C5 C6 1.35(2)
C5 C4 1.435(17)
C5 C9 1.53(2)
C3 C4 1.387(15)
C3 C2 1.403(15)
C14 C16 1.483(14)
C6 C7 1.396(18)
C16 F6 1.322(14)
C16 F5 1.335(14)
C16 F4 1.356(12)
C9 F3 1.209(19)
C9 F1 1.27(2)
C9 F2 1.38(2)
C26 C21 1.399(13)
C26 C25 1.406(13)
C26 N4 1.432(11)
C23 C22 1.342(14)
C23 C24 1.383(17)
C23 C27 1.450(15)
C19 C20 1.345(14)
C19 N4 1.411(12)
C19 C28 1.429(12)
C29 N3 1.363(13)
C29 C28 1.407(14)
C29 C30 1.419(13)
C33 C32 1.394(14)
C33 C28 1.415(13)
C21 C22 1.366(13)
C21 C20 1.394(13)
C24 C25 1.363(16)
C30 C31 1.348(15)
C31 C32 1.357(16)
C32 C34 1.451(15)
C27 F7 1.269(16)
C27 F9 1.303(15)
C27 F8 1.42(2)
C34 F12 1.272(19)
C34 F10 1.290(14)
C34 F11 1.309(17)
